data_4332885
loop_
_publ_author_name
'Lo, Wing-Kit'
'Wong, Wai-Kwok'
'Wong, Wai-Yeung'
'Guo, Jianping'
'Yeung, Kai-Tai'
'Cheng, Yuen-Kit'
'Yang, Xiaoping'
'Jones, Richard A.'

_publ_section_title
;
 Heterobimetallic Zn(II)&#x2212;Ln(III) Phenylene-Bridged Schiff Base
 Complexes, Computational Studies, and Evidence for Singlet Energy
 Transfer as the Main Pathway in the Sensitization of Near-Infrared
 Nd3+Luminescence
;
_journal_issue 23
_journal_name_full 'Inorganic Chemistry'
_journal_page_first 9315
_journal_page_last 9325
_journal_paper_doi 10.1021/ic0610177
_journal_volume 45
_journal_year 2006
_chemical_formula_sum 'C38 H35 N6 Nd O14 Zn'
_chemical_formula_weight 1009.33
_chemical_name_systematic
; 
 ? 
;
_space_group_IT_number 43
_symmetry_cell_setting orthorhombic
_symmetry_space_group_name_Hall 'F 2 -2d'
_symmetry_space_group_name_H-M 'F d d 2'
_atom_sites_solution_hydrogens geom
_atom_sites_solution_primary direct
_atom_sites_solution_secondary difmap
_audit_creation_method SHELXL-97
_cell_angle_alpha 90.00
_cell_angle_beta 90.00
_cell_angle_gamma 90.00
_cell_formula_units_Z 16
_cell_length_a 50.377(3)
_cell_length_b 16.4194(9)
_cell_length_c 19.3599(10)
_cell_measurement_temperature 293(2)
_cell_volume 16013.7(15)
_computing_data_reduction SAINT
_computing_structure_refinement 'SHELXL-97 (Sheldrick, 1997)'
_computing_structure_solution 'SHELXS-97 (Sheldrick, 1990)'
_diffrn_ambient_temperature 293(2)
_diffrn_measured_fraction_theta_full 0.994
_diffrn_measured_fraction_theta_max 0.994
_diffrn_measurement_device_type 'Smart CCD'
_diffrn_radiation_monochromator graphite
_diffrn_radiation_source 'fine-focus sealed tube'
_diffrn_radiation_type MoK\a
_diffrn_radiation_wavelength 0.71073
_diffrn_reflns_av_R_equivalents 0.0568
_diffrn_reflns_av_sigmaI/netI 0.0988
_diffrn_reflns_limit_h_max 46
_diffrn_reflns_limit_h_min -65
_diffrn_reflns_limit_k_max 21
_diffrn_reflns_limit_k_min -20
_diffrn_reflns_limit_l_max 23
_diffrn_reflns_limit_l_min -25
_diffrn_reflns_number 23224
_diffrn_reflns_theta_full 27.54
_diffrn_reflns_theta_max 27.54
_diffrn_reflns_theta_min 1.68
_exptl_absorpt_coefficient_mu 1.957
_exptl_absorpt_correction_T_max 1.0000
_exptl_absorpt_correction_T_min 0.7104
_exptl_absorpt_correction_type SADABS
_exptl_crystal_colour Yellow
_exptl_crystal_density_diffrn 1.666
_exptl_crystal_density_method 'not measured'
_exptl_crystal_description Prism
_exptl_crystal_F_000 8032
_exptl_crystal_size_max 0.30
_exptl_crystal_size_mid 0.20
_exptl_crystal_size_min 0.10
_refine_diff_density_max 0.630
_refine_diff_density_min -0.709
_refine_diff_density_rms 0.080
_refine_ls_abs_structure_details 'Flack H D (1983), Acta Cryst. A39, 876-881'
_refine_ls_abs_structure_Flack 0.015(13)
_refine_ls_extinction_method none
_refine_ls_goodness_of_fit_ref 0.866
_refine_ls_hydrogen_treatment mixed
_refine_ls_matrix_type full
_refine_ls_number_parameters 541
_refine_ls_number_reflns 7746
_refine_ls_number_restraints 1
_refine_ls_restrained_S_all 0.866
_refine_ls_R_factor_all 0.0897
_refine_ls_R_factor_gt 0.0383
_refine_ls_shift/su_max 0.003
_refine_ls_shift/su_mean 0.000
_refine_ls_structure_factor_coef Fsqd
_refine_ls_weighting_details 'calc w=1/[\s^2^(Fo^2^)+(0.0350P)^2^+0.0000P] where P=(Fo^2^+2Fc^2^)/3'
_refine_ls_weighting_scheme calc
_refine_ls_wR_factor_gt 0.0717
_refine_ls_wR_factor_ref 0.0835
_reflns_number_gt 4563
_reflns_number_total 7746
_reflns_threshold_expression >2sigma(I)
_cod_data_source_file ic0610177sup4.cif
_cod_data_source_block fdd2
_cod_depositor_comments
;
The following automatic conversions were performed:

'_symmetry_cell_setting' tag value 'Orthorhomic' was replaced with
'orthorhombic' value as specified in the replacement file
'/home/robertas/cod-tools/perl-scripts/inputs/replacement_values.lst'.

Automatic conversion script
Id: cif_fix_values 3143 2015-03-26 13:38:13Z robertas 
;
_cod_original_sg_symbol_H-M Fdd2
_cod_database_code 4332885

loop_
_symmetry_equiv_pos_as_xyz
'x, y, z'
'-x, -y, z'
'x+1/4, -y+1/4, z+1/4'
'-x+1/4, y+1/4, z+1/4'
'x, y+1/2, z+1/2'
'-x, -y+1/2, z+1/2'
'x+1/4, -y+3/4, z+3/4'
'-x+1/4, y+3/4, z+3/4'
'x+1/2, y, z+1/2'
'-x+1/2, -y, z+1/2'
'x+3/4, -y+1/4, z+3/4'
'-x+3/4, y+1/4, z+3/4'
'x+1/2, y+1/2, z'
'-x+1/2, -y+1/2, z'
'x+3/4, -y+3/4, z+1/4'
'-x+3/4, y+3/4, z+1/4'

loop_
_atom_site_label
_atom_site_type_symbol
_atom_site_fract_x
_atom_site_fract_y
_atom_site_fract_z
_atom_site_U_iso_or_equiv
_atom_site_adp_type
_atom_site_occupancy
_atom_site_symmetry_multiplicity
_atom_site_calc_flag
_atom_site_refinement_flags
Nd1 Nd 0.045635(7) 0.76902(2) 0.425161(18) 0.04793(11) Uani 1 1 d .
Zn1 Zn -0.003724(16) 0.68063(5) 0.52848(4) 0.0502(2) Uani 1 1 d .
O1 O 0.00740(9) 0.6830(3) 0.4288(3) 0.0525(12) Uani 1 1 d .
O2 O 0.03231(9) 0.7281(3) 0.5403(2) 0.0492(12) Uani 1 1 d .
O3 O 0.02887(11) 0.6989(3) 0.3113(2) 0.0572(14) Uani 1 1 d .
O4 O 0.07711(9) 0.7998(3) 0.5342(2) 0.0513(12) Uani 1 1 d .
O5 O 0.09306(17) 0.9534(5) 0.3390(4) 0.154(4) Uani 1 1 d .
O6 O 0.07186(14) 0.8411(4) 0.3276(3) 0.107(2) Uani 1 1 d .
O7 O 0.06707(12) 0.9069(3) 0.4204(4) 0.0857(18) Uani 1 1 d .
O8 O 0.09956(14) 0.5767(4) 0.4043(4) 0.115(2) Uani 1 1 d .
O9 O 0.09037(14) 0.7036(4) 0.3946(4) 0.131(3) Uani 1 1 d .
O10 O 0.06228(12) 0.6272(3) 0.4315(5) 0.112(2) Uani 1 1 d .
O11 O -0.02068(16) 0.9204(5) 0.3965(4) 0.143(3) Uani 1 1 d .
O12 O 0.01258(12) 0.8553(3) 0.3544(3) 0.0729(16) Uani 1 1 d .
O13 O 0.00816(13) 0.8661(3) 0.4637(3) 0.0743(17) Uani 1 1 d .
OW1 O -0.02618(11) 0.7819(3) 0.5458(3) 0.0846(19) Uani 1 1 d .
N1 N -0.02873(11) 0.5862(3) 0.5120(3) 0.0493(15) Uani 1 1 d .
N2 N -0.00362(12) 0.6326(3) 0.6251(3) 0.0474(14) Uani 1 1 d .
N3 N 0.07755(16) 0.9004(6) 0.3633(5) 0.088(3) Uani 1 1 d .
N4 N 0.08489(15) 0.6348(5) 0.4115(4) 0.078(2) Uani 1 1 d .
N5 N -0.00093(19) 0.8804(5) 0.4028(4) 0.080(2) Uani 1 1 d .
N6 N 0.07344(18) 0.7637(5) 0.1063(5) 0.093(3) Uani 1 1 d .
C1 C 0.04165(17) 0.7101(5) 0.2447(4) 0.076(3) Uani 1 1 d .
H1A H 0.0324 0.6791 0.2103 0.115 Uiso 1 1 calc R
H1B H 0.0597 0.6917 0.2473 0.115 Uiso 1 1 calc R
H1C H 0.0413 0.7667 0.2325 0.115 Uiso 1 1 calc R
C2 C 0.00625(13) 0.6529(4) 0.3120(4) 0.0448(17) Uani 1 1 d .
C3 C -0.00604(14) 0.6176(4) 0.2552(3) 0.0481(18) Uani 1 1 d .
H3A H 0.0008 0.6268 0.2113 0.058 Uiso 1 1 calc R
C4 C -0.02878(14) 0.5680(4) 0.2629(4) 0.0470(17) Uani 1 1 d .
C5 C -0.03703(15) 0.5536(4) 0.3271(4) 0.0512(18) Uani 1 1 d .
H5A H -0.0513 0.5185 0.3329 0.061 Uiso 1 1 calc R
C6 C -0.02571(14) 0.5876(4) 0.3865(4) 0.0489(18) Uani 1 1 d .
C7 C -0.00417(14) 0.6425(4) 0.3786(3) 0.0434(17) Uani 1 1 d .
C8 C -0.04231(16) 0.5343(4) 0.1997(4) 0.0506(19) Uani 1 1 d .
C9 C -0.03151(16) 0.5383(5) 0.1339(4) 0.062(2) Uani 1 1 d .
H9A H -0.0152 0.5639 0.1280 0.074 Uiso 1 1 calc R
C10 C -0.04421(18) 0.5054(4) 0.0766(4) 0.067(2) Uani 1 1 d .
H10A H -0.0365 0.5103 0.0331 0.080 Uiso 1 1 calc R
C11 C -0.06810(18) 0.4659(4) 0.0840(4) 0.065(2) Uani 1 1 d .
C12 C -0.07885(18) 0.4619(5) 0.1502(4) 0.084(3) Uani 1 1 d .
H12A H -0.0951 0.4360 0.1561 0.100 Uiso 1 1 calc R
C13 C -0.06647(18) 0.4948(5) 0.2073(4) 0.072(3) Uani 1 1 d .
H13A H -0.0743 0.4905 0.2506 0.087 Uiso 1 1 calc R
C14 C -0.0821(2) 0.4304(5) 0.0228(5) 0.095(3) Uani 1 1 d .
H14A H -0.0984 0.4055 0.0376 0.143 Uiso 1 1 calc R
H14B H -0.0710 0.3900 0.0016 0.143 Uiso 1 1 calc R
H14C H -0.0859 0.4727 -0.0099 0.143 Uiso 1 1 calc R
C15 C -0.03562(14) 0.5607(4) 0.4527(4) 0.057(2) Uani 1 1 d .
H15A H -0.0485 0.5200 0.4518 0.068 Uiso 1 1 calc R
C16 C -0.03827(15) 0.5519(4) 0.5740(4) 0.0526(19) Uani 1 1 d .
C17 C -0.05907(15) 0.4972(4) 0.5809(4) 0.063(2) Uani 1 1 d .
H17A H -0.0679 0.4790 0.5417 0.075 Uiso 1 1 calc R
C18 C -0.06689(16) 0.4694(5) 0.6448(4) 0.066(2) Uani 1 1 d .
H18A H -0.0810 0.4331 0.6482 0.079 Uiso 1 1 calc R
C19 C -0.05394(16) 0.4949(4) 0.7044(4) 0.064(2) Uani 1 1 d .
H19A H -0.0592 0.4752 0.7473 0.076 Uiso 1 1 calc R
C20 C -0.03344(15) 0.5490(4) 0.6995(4) 0.059(2) Uani 1 1 d .
H20A H -0.0250 0.5669 0.7395 0.070 Uiso 1 1 calc R
C21 C -0.02506(14) 0.5775(4) 0.6355(4) 0.0464(17) Uani 1 1 d .
C22 C 0.01223(12) 0.6557(4) 0.6744(4) 0.0516(16) Uani 1 1 d .
H22A H 0.0089 0.6368 0.7188 0.062 Uiso 1 1 calc R
C23 C 0.03469(13) 0.7088(3) 0.6642(3) 0.0427(15) Uani 1 1 d .
C24 C 0.04935(13) 0.7261(4) 0.7253(3) 0.0444(17) Uani 1 1 d .
H24A H 0.0431 0.7064 0.7672 0.053 Uiso 1 1 calc R
C25 C 0.07216(15) 0.7701(4) 0.7248(4) 0.0432(17) Uani 1 1 d .
C26 C 0.08211(14) 0.7948(4) 0.6604(3) 0.0474(17) Uani 1 1 d .
H26A H 0.0982 0.8227 0.6584 0.057 Uiso 1 1 calc R
C27 C 0.06882(13) 0.7788(4) 0.6009(4) 0.0438(16) Uani 1 1 d .
C28 C 0.04410(15) 0.7361(4) 0.6013(4) 0.0432(19) Uani 1 1 d .
C29 C 0.08589(13) 0.7923(4) 0.7908(3) 0.0437(16) Uani 1 1 d .
C30 C 0.08002(17) 0.7547(4) 0.8528(4) 0.068(2) Uani 1 1 d .
H30A H 0.0681 0.7115 0.8531 0.081 Uiso 1 1 calc R
C31 C 0.09128(15) 0.7791(5) 0.9139(4) 0.071(2) Uani 1 1 d .
H31A H 0.0864 0.7528 0.9545 0.085 Uiso 1 1 calc R
C32 C 0.10936(13) 0.8408(4) 0.9166(4) 0.0495(17) Uani 1 1 d .
C33 C 0.11605(15) 0.8759(5) 0.8558(4) 0.058(2) Uani 1 1 d .
H33A H 0.1287 0.9171 0.8555 0.070 Uiso 1 1 calc R
C34 C 0.10470(14) 0.8524(4) 0.7945(4) 0.0537(19) Uani 1 1 d .
H34A H 0.1100 0.8783 0.7540 0.064 Uiso 1 1 calc R
C35 C 0.12136(17) 0.8691(5) 0.9854(4) 0.076(3) Uani 1 1 d .
H35A H 0.1142 0.8370 1.0224 0.114 Uiso 1 1 calc R
H35B H 0.1171 0.9254 0.9928 0.114 Uiso 1 1 calc R
H35C H 0.1403 0.8627 0.9840 0.114 Uiso 1 1 calc R
C36 C 0.10318(14) 0.8376(5) 0.5295(4) 0.071(2) Uani 1 1 d .
H36A H 0.1107 0.8426 0.5749 0.107 Uiso 1 1 calc R
H36B H 0.1015 0.8907 0.5091 0.107 Uiso 1 1 calc R
H36C H 0.1146 0.8045 0.5014 0.107 Uiso 1 1 calc R
C37 C 0.0892(2) 0.7979(6) 0.1377(5) 0.084(3) Uani 1 1 d .
C38 C 0.10983(18) 0.8444(6) 0.1736(6) 0.122(4) Uani 1 1 d .

loop_
_atom_site_aniso_label
_atom_site_aniso_U_11
_atom_site_aniso_U_22
_atom_site_aniso_U_33
_atom_site_aniso_U_23
_atom_site_aniso_U_13
_atom_site_aniso_U_12
Nd1 0.0446(2) 0.05517(19) 0.04406(19) 0.0011(2) 0.0020(2) -0.0089(2)
Zn1 0.0433(5) 0.0615(5) 0.0458(5) -0.0023(4) 0.0013(4) -0.0111(4)
O1 0.047(3) 0.063(3) 0.047(3) -0.010(3) 0.004(3) -0.011(2)
O2 0.041(3) 0.067(3) 0.039(3) 0.000(2) -0.005(2) -0.013(2)
O3 0.058(4) 0.072(3) 0.042(3) 0.001(2) -0.002(3) -0.021(3)
O4 0.040(3) 0.070(3) 0.045(3) 0.012(2) 0.002(2) -0.017(2)
O5 0.154(8) 0.192(8) 0.117(6) 0.067(6) -0.024(5) -0.123(7)
O6 0.124(6) 0.129(6) 0.068(4) 0.000(4) 0.030(4) -0.062(5)
O7 0.111(5) 0.077(4) 0.069(4) 0.016(4) -0.010(5) -0.041(3)
O8 0.085(5) 0.121(5) 0.139(7) -0.027(5) 0.015(4) 0.036(4)
O9 0.080(5) 0.100(5) 0.212(10) -0.008(5) 0.061(5) -0.007(4)
O10 0.054(4) 0.074(4) 0.209(7) 0.024(5) 0.019(5) 0.006(3)
O11 0.098(6) 0.165(7) 0.166(8) 0.010(6) -0.018(5) 0.068(6)
O12 0.075(4) 0.080(4) 0.063(4) 0.014(3) -0.004(3) 0.011(3)
O13 0.074(5) 0.072(4) 0.077(4) -0.009(3) 0.009(3) -0.005(3)
OW1 0.068(4) 0.067(3) 0.119(5) 0.007(3) 0.030(4) 0.009(3)
N1 0.048(4) 0.062(4) 0.038(3) -0.004(3) 0.003(3) -0.011(3)
N2 0.045(4) 0.048(4) 0.050(4) 0.001(3) 0.008(3) -0.013(3)
N3 0.081(6) 0.112(7) 0.072(6) 0.029(5) -0.030(5) -0.043(5)
N4 0.054(5) 0.076(5) 0.103(6) -0.016(5) 0.008(4) 0.003(5)
N5 0.084(7) 0.086(6) 0.071(6) 0.013(4) -0.003(5) 0.008(5)
N6 0.074(7) 0.120(7) 0.086(6) 0.000(5) 0.005(5) 0.003(5)
C1 0.057(6) 0.114(7) 0.058(6) 0.003(5) 0.016(4) -0.009(5)
C2 0.037(4) 0.044(4) 0.053(5) 0.005(3) -0.001(3) 0.001(3)
C3 0.045(5) 0.058(5) 0.041(4) -0.002(3) -0.002(3) 0.006(4)
C4 0.044(5) 0.047(4) 0.050(5) -0.005(4) -0.012(3) 0.003(4)
C5 0.045(5) 0.059(4) 0.049(5) -0.005(4) -0.012(4) 0.004(4)
C6 0.045(5) 0.054(5) 0.048(4) 0.001(4) -0.005(4) -0.006(4)
C7 0.046(5) 0.047(4) 0.037(4) 0.002(3) -0.008(3) 0.005(4)
C8 0.053(5) 0.041(4) 0.057(5) -0.007(3) -0.016(4) 0.007(4)
C9 0.049(5) 0.079(6) 0.057(6) -0.020(4) -0.010(4) -0.006(4)
C10 0.077(6) 0.065(5) 0.059(5) -0.001(4) -0.013(4) -0.005(5)
C11 0.069(6) 0.049(5) 0.076(6) -0.010(4) -0.025(5) -0.002(4)
C12 0.060(6) 0.118(8) 0.072(7) -0.012(5) -0.019(5) -0.017(5)
C13 0.070(7) 0.080(6) 0.067(6) -0.007(4) -0.008(5) -0.015(5)
C14 0.128(9) 0.075(5) 0.082(6) 0.002(5) -0.043(6) -0.026(6)
C15 0.037(4) 0.064(5) 0.069(5) -0.009(4) 0.000(4) -0.012(4)
C16 0.042(5) 0.051(4) 0.065(5) -0.008(4) 0.015(4) -0.007(4)
C17 0.047(5) 0.074(5) 0.067(5) -0.007(4) -0.002(4) -0.020(4)
C18 0.047(5) 0.081(6) 0.070(6) 0.003(5) 0.014(4) -0.023(4)
C19 0.056(6) 0.059(5) 0.076(6) -0.005(4) 0.023(4) -0.012(4)
C20 0.053(5) 0.069(5) 0.054(5) -0.003(4) 0.006(4) -0.018(4)
C21 0.043(4) 0.052(4) 0.044(4) -0.005(3) 0.001(3) -0.007(4)
C22 0.043(4) 0.068(4) 0.044(4) -0.002(4) 0.013(4) -0.007(4)
C23 0.042(4) 0.049(4) 0.037(4) -0.005(3) 0.007(3) -0.005(3)
C24 0.042(4) 0.055(4) 0.037(4) 0.000(3) 0.005(3) 0.002(4)
C25 0.037(4) 0.046(4) 0.047(4) -0.002(4) -0.003(3) 0.002(4)
C26 0.044(4) 0.053(4) 0.046(5) 0.005(3) -0.001(3) 0.000(3)
C27 0.038(4) 0.042(4) 0.051(4) 0.002(3) 0.000(3) 0.002(3)
C28 0.047(5) 0.038(4) 0.044(4) -0.005(3) 0.002(4) -0.005(4)
C29 0.043(4) 0.040(4) 0.047(4) -0.003(3) 0.002(3) 0.005(3)
C30 0.078(6) 0.080(5) 0.045(5) 0.000(4) -0.005(4) -0.041(5)
C31 0.075(6) 0.099(5) 0.038(5) 0.018(4) -0.004(4) -0.029(5)
C32 0.052(4) 0.053(4) 0.044(4) -0.004(4) -0.009(4) -0.011(3)
C33 0.052(5) 0.064(5) 0.058(5) 0.012(4) -0.010(4) -0.025(4)
C34 0.048(5) 0.069(5) 0.044(4) 0.004(4) -0.001(4) -0.014(4)
C35 0.067(6) 0.104(7) 0.057(5) -0.008(5) -0.002(4) -0.019(5)
C36 0.045(5) 0.111(6) 0.058(5) 0.025(5) -0.007(4) -0.035(5)
C37 0.079(8) 0.116(8) 0.056(6) 0.001(5) 0.013(5) 0.011(6)
C38 0.070(7) 0.189(10) 0.108(8) -0.056(9) -0.038(7) -0.012(7)

loop_
_atom_type_symbol
_atom_type_description
_atom_type_scat_dispersion_real
_atom_type_scat_dispersion_imag
_atom_type_scat_source
C C 0.0033 0.0016 'International Tables Vol C Tables 4.2.6.8 and 6.1.1.4'
H H 0.0000 0.0000 'International Tables Vol C Tables 4.2.6.8 and 6.1.1.4'
N N 0.0061 0.0033 'International Tables Vol C Tables 4.2.6.8 and 6.1.1.4'
O O 0.0106 0.0060 'International Tables Vol C Tables 4.2.6.8 and 6.1.1.4'
Zn Zn 0.2839 1.4301 'International Tables Vol C Tables 4.2.6.8 and 6.1.1.4'
Nd Nd -0.1943 3.0179 'International Tables Vol C Tables 4.2.6.8 and 6.1.1.4'

loop_
_geom_angle_atom_site_label_1
_geom_angle_atom_site_label_2
_geom_angle_atom_site_label_3
_geom_angle
O1 Nd1 O2 65.55(15)
O1 Nd1 O10 73.48(17)
O2 Nd1 O10 77.8(2)
O1 Nd1 O7 151.77(18)
O2 Nd1 O7 113.77(19)
O10 Nd1 O7 134.7(2)
O1 Nd1 O9 117.87(19)
O2 Nd1 O9 109.9(2)
O10 Nd1 O9 47.2(2)
O7 Nd1 O9 89.5(2)
O1 Nd1 O12 79.63(18)
O2 Nd1 O12 117.50(18)
O10 Nd1 O12 139.5(2)
O7 Nd1 O12 76.26(18)
O9 Nd1 O12 132.4(2)
O1 Nd1 O13 76.54(17)
O2 Nd1 O13 72.71(18)
O10 Nd1 O13 144.5(2)
O7 Nd1 O13 76.6(2)
O9 Nd1 O13 165.4(2)
O12 Nd1 O13 48.8(2)
O1 Nd1 O6 134.6(2)
O2 Nd1 O6 159.79(19)
O10 Nd1 O6 107.0(3)
O7 Nd1 O6 48.8(2)
O9 Nd1 O6 64.8(2)
O12 Nd1 O6 72.0(2)
O13 Nd1 O6 107.5(2)
O1 Nd1 O3 60.41(16)
O2 Nd1 O3 124.17(14)
O10 Nd1 O3 74.8(2)
O7 Nd1 O3 120.18(18)
O9 Nd1 O3 84.6(2)
O12 Nd1 O3 65.67(18)
O13 Nd1 O3 106.15(19)
O6 Nd1 O3 75.7(2)
O1 Nd1 O4 124.31(15)
O2 Nd1 O4 59.53(14)
O10 Nd1 O4 86.5(2)
O7 Nd1 O4 66.77(17)
O9 Nd1 O4 75.0(2)
O12 Nd1 O4 133.95(17)
O13 Nd1 O4 95.07(18)
O6 Nd1 O4 100.70(19)
O3 Nd1 O4 158.62(15)
O1 Nd1 N3 152.23(19)
O2 Nd1 N3 136.8(2)
O10 Nd1 N3 121.6(2)
O7 Nd1 N3 24.4(2)
O9 Nd1 N3 74.5(3)
O12 Nd1 N3 74.6(2)
O13 Nd1 N3 93.7(2)
O6 Nd1 N3 24.56(19)
O3 Nd1 N3 98.9(2)
O4 Nd1 N3 81.94(18)
O1 Nd1 N4 95.76(19)
O2 Nd1 N4 93.5(2)
O10 Nd1 N4 23.46(18)
O7 Nd1 N4 112.3(2)
O9 Nd1 N4 23.78(18)
O12 Nd1 N4 142.1(2)
O13 Nd1 N4 166.0(2)
O6 Nd1 N4 86.2(2)
O3 Nd1 N4 79.28(19)
O4 Nd1 N4 79.47(18)
N3 Nd1 N4 98.3(2)
O2 Zn1 O1 81.29(18)
O2 Zn1 N1 152.5(2)
O1 Zn1 N1 92.1(2)
O2 Zn1 N2 92.5(2)
O1 Zn1 N2 153.1(2)
N1 Zn1 N2 81.3(2)
O2 Zn1 OW1 99.6(2)
O1 Zn1 OW1 107.3(2)
N1 Zn1 OW1 107.8(2)
N2 Zn1 OW1 99.6(2)
O2 Zn1 Nd1 41.94(13)
O1 Zn1 Nd1 41.10(12)
N1 Zn1 Nd1 132.01(16)
N2 Zn1 Nd1 133.22(17)
OW1 Zn1 Nd1 98.62(15)
C7 O1 Zn1 125.2(4)
C7 O1 Nd1 129.5(4)
Zn1 O1 Nd1 105.3(2)
C28 O2 Zn1 123.3(4)
C28 O2 Nd1 131.8(4)
Zn1 O2 Nd1 104.79(19)
C2 O3 C1 116.6(6)
C2 O3 Nd1 120.1(4)
C1 O3 Nd1 123.2(5)
C27 O4 C36 115.6(5)
C27 O4 Nd1 120.1(4)
C36 O4 Nd1 124.3(4)
N3 O6 Nd1 94.1(5)
N3 O7 Nd1 98.0(5)
N4 O9 Nd1 97.4(5)
N4 O10 Nd1 101.9(5)
N5 O12 Nd1 97.9(5)
N5 O13 Nd1 96.2(5)
C15 N1 C16 122.9(6)
C15 N1 Zn1 124.4(5)
C16 N1 Zn1 112.6(4)
C22 N2 C21 123.2(6)
C22 N2 Zn1 124.3(5)
C21 N2 Zn1 112.0(4)
O6 N3 O7 118.3(8)
O6 N3 O5 118.9(9)
O7 N3 O5 122.8(9)
O6 N3 Nd1 61.3(4)
O7 N3 Nd1 57.6(4)
O5 N3 Nd1 174.8(6)
O9 N4 O10 113.5(8)
O9 N4 O8 124.3(8)
O10 N4 O8 121.9(8)
O9 N4 Nd1 58.9(5)
O10 N4 Nd1 54.7(4)
O8 N4 Nd1 175.7(6)
O11 N5 O12 124.5(9)
O11 N5 O13 119.2(9)
O12 N5 O13 116.2(9)
O11 N5 Nd1 174.9(7)
O12 N5 Nd1 58.3(5)
O13 N5 Nd1 58.6(5)
O3 C2 C3 126.4(6)
O3 C2 C7 112.9(6)
C3 C2 C7 120.7(6)
C2 C3 C4 121.2(6)
C5 C4 C3 116.9(6)
C5 C4 C8 123.5(7)
C3 C4 C8 119.5(7)
C4 C5 C6 124.7(7)
C5 C6 C7 118.4(6)
C5 C6 C15 117.8(6)
C7 C6 C15 123.7(6)
O1 C7 C2 116.9(6)
O1 C7 C6 125.5(6)
C2 C7 C6 117.5(6)
C13 C8 C9 117.6(7)
C13 C8 C4 118.9(7)
C9 C8 C4 123.4(7)
C8 C9 C10 122.3(8)
C11 C10 C9 120.2(8)
C10 C11 C12 117.2(7)
C10 C11 C14 121.0(8)
C12 C11 C14 121.8(8)
C13 C12 C11 122.9(8)
C12 C13 C8 119.7(8)
N1 C15 C6 127.3(7)
C17 C16 N1 126.8(7)
C17 C16 C21 117.6(7)
N1 C16 C21 115.6(6)
C18 C17 C16 121.2(7)
C17 C18 C19 120.8(7)
C20 C19 C18 119.6(7)
C19 C20 C21 120.7(7)
C20 C21 N2 124.8(6)
C20 C21 C16 120.1(6)
N2 C21 C16 115.1(6)
N2 C22 C23 123.9(7)
C28 C23 C24 119.3(6)
C28 C23 C22 125.9(7)
C24 C23 C22 114.4(6)
C25 C24 C23 122.7(6)
C24 C25 C26 117.5(7)
C24 C25 C29 121.0(6)
C26 C25 C29 121.5(6)
C27 C26 C25 121.4(7)
C26 C27 O4 126.0(6)
C26 C27 C28 121.3(7)
O4 C27 C28 112.7(6)
O2 C28 C23 126.7(7)
O2 C28 C27 115.6(6)
C23 C28 C27 117.7(7)
C34 C29 C30 115.2(6)
C34 C29 C25 122.6(6)
C30 C29 C25 122.2(6)
C31 C30 C29 122.0(7)
C32 C31 C30 121.8(7)
C33 C32 C31 116.7(7)
C33 C32 C35 121.9(6)
C31 C32 C35 121.4(7)
C32 C33 C34 121.9(7)
C29 C34 C33 122.4(7)
N6 C37 C38 176.1(12)

loop_
_geom_bond_atom_site_label_1
_geom_bond_atom_site_label_2
_geom_bond_distance
Nd1 O1 2.389(4)
Nd1 O2 2.423(4)
Nd1 O10 2.479(5)
Nd1 O7 2.511(5)
Nd1 O9 2.566(7)
Nd1 O12 2.580(5)
Nd1 O13 2.581(6)
Nd1 O6 2.591(6)
Nd1 O3 2.627(5)
Nd1 O4 2.688(4)
Nd1 N3 2.946(8)
Nd1 N4 2.973(8)
Zn1 O2 1.989(5)
Zn1 O1 2.011(5)
Zn1 N1 2.022(5)
Zn1 N2 2.030(5)
Zn1 OW1 2.039(5)
O1 C7 1.313(7)
O2 C28 1.329(8)
O3 C2 1.367(8)
O3 C1 1.452(9)
O4 C27 1.400(8)
O4 C36 1.456(8)
O5 N3 1.260(9)
O6 N3 1.228(9)
O7 N3 1.230(10)
O8 N4 1.214(8)
O9 N4 1.209(8)
O10 N4 1.209(8)
O11 N5 1.199(9)
O12 N5 1.228(9)
O13 N5 1.286(9)
N1 C15 1.271(8)
N1 C16 1.411(8)
N2 C22 1.301(8)
N2 C21 1.422(8)
N6 C37 1.147(12)
C2 C3 1.388(9)
C2 C7 1.403(9)
C3 C4 1.414(9)
C4 C5 1.332(9)
C4 C8 1.506(9)
C5 C6 1.400(9)
C6 C7 1.419(9)
C6 C15 1.444(9)
C8 C13 1.386(10)
C8 C9 1.386(10)
C9 C10 1.390(10)
C10 C11 1.375(11)
C11 C12 1.393(11)
C11 C14 1.496(10)
C12 C13 1.380(10)
C16 C17 1.386(9)
C16 C21 1.427(10)
C17 C18 1.376(10)
C18 C19 1.389(10)
C19 C20 1.366(10)
C20 C21 1.392(9)
C22 C23 1.443(8)
C23 C28 1.380(10)
C23 C24 1.423(9)
C24 C25 1.357(9)
C25 C26 1.404(9)
C25 C29 1.498(9)
C26 C27 1.358(9)
C27 C28 1.429(9)
C29 C34 1.370(9)
C29 C30 1.381(9)
C30 C31 1.372(10)
C31 C32 1.363(9)
C32 C33 1.353(9)
C32 C35 1.535(10)
C33 C34 1.372(9)
C37 C38 1.464(13)
